data_4500813
loop_
_publ_author_name
'Olshansky, Jacob H.'
'Blau, Samuel M.'
'Zeller, Matthias'
'Schrier, Joshua'
'Norquist, Alexander J.'

_publ_section_title
;
 Understanding an Order--Disorder Phase Transition in Ionothermally
 Synthesized Gallium Phosphates
;
_journal_issue 7
_journal_name_full 'Crystal Growth &amp; Design'
_journal_page_first 3065
_journal_paper_doi 10.1021/cg200332y
_journal_volume 11
_journal_year 2011
_chemical_formula_moiety 'C5 H15 Ga1 N2 O8 P2'
_chemical_formula_sum 'C5 H15 Ga N2 O8 P2'
_chemical_formula_weight 362.85
_space_group_IT_number 58
_symmetry_cell_setting orthorhombic
_symmetry_space_group_name_Hall '-P 2 2n'
_symmetry_space_group_name_H-M 'P n n m'
_atom_sites_solution_hydrogens geom
_atom_sites_solution_primary direct
_cell_angle_alpha 90
_cell_angle_beta 90
_cell_angle_gamma 90
_cell_formula_units_Z 4
_cell_length_a 15.1432(17)
_cell_length_b 8.9454(10)
_cell_length_c 8.9730(10)
_cell_measurement_reflns_used 1759
_cell_measurement_temperature 100
_cell_measurement_theta_max 32
_cell_measurement_theta_min 3
_cell_volume 1215.5(2)
_computing_cell_refinement Apex2
_computing_data_collection 'Apex2 v2009.7-0 (Bruker, 2009)'
_computing_data_reduction Apex2
_computing_molecular_graphics 'CAMERON (Watkin et al., 1996)'
_computing_publication_material 'CRYSTALS (Betteridge et al., 2003)'
_computing_structure_refinement 'CRYSTALS (Betteridge et al., 2003)'
_computing_structure_solution 'SIR92 (Altomare et al., 1993)'
_diffrn_ambient_temperature 100
_diffrn_measured_fraction_theta_full 0.997
_diffrn_measured_fraction_theta_max 0.916
_diffrn_measurement_device 'Bruker AXS Smart Apex CCD'
_diffrn_measurement_device_type Area
_diffrn_measurement_method \w
_diffrn_radiation_monochromator graphite
_diffrn_radiation_type 'Mo K\a'
_diffrn_radiation_wavelength 0.71073
_diffrn_reflns_av_R_equivalents 0.040
_diffrn_reflns_limit_h_max 20
_diffrn_reflns_limit_h_min -22
_diffrn_reflns_limit_k_max 12
_diffrn_reflns_limit_k_min -4
_diffrn_reflns_limit_l_max 12
_diffrn_reflns_limit_l_min -12
_diffrn_reflns_number 6346
_diffrn_reflns_theta_full 25.595
_diffrn_reflns_theta_max 31.993
_diffrn_reflns_theta_min 2.639
_diffrn_standards_number 0
_exptl_absorpt_coefficient_mu 2.562
_exptl_absorpt_correction_T_max 0.7463
_exptl_absorpt_correction_T_min 0.5699
_exptl_absorpt_correction_type multi-scan
_exptl_absorpt_process_details 'Apex2  v2009.7-0 (Bruker, 2009)'
_exptl_crystal_colour colorless
_exptl_crystal_density_diffrn 1.983
_exptl_crystal_density_method 'not measured'
_exptl_crystal_description rod
_exptl_crystal_F_000 736
_exptl_crystal_size_max 0.300
_exptl_crystal_size_mid 0.080
_exptl_crystal_size_min 0.050
_refine_diff_density_max 0.71
_refine_diff_density_min -0.99
_refine_ls_extinction_coef 8(5)
_refine_ls_extinction_method 'Larson (1970), Equation 22'
_refine_ls_goodness_of_fit_ref 1.1450
_refine_ls_hydrogen_treatment noref
_refine_ls_matrix_type full
_refine_ls_number_parameters 97
_refine_ls_number_reflns 1350
_refine_ls_number_restraints 0
_refine_ls_R_factor_all 0.0810
_refine_ls_R_factor_gt 0.0574
_refine_ls_shift/su_max 0.0002574
_refine_ls_shift/su_mean 1.1684983
_refine_ls_structure_factor_coef Fsqd
_refine_ls_weighting_details
;
 Method= Modified Sheldrick 
 w=1/[\s^2^(F^2^) + ( 0.00P)^2^ + 8.03P] 
 ,where P=(max(Fo^2^,0) + 2Fc^2^)/3 
;
_refine_ls_weighting_scheme calc
_refine_ls_wR_factor_all 0.1124
_refine_ls_wR_factor_gt 0.1014
_refine_ls_wR_factor_ref 0.0933
_reflns_limit_h_max 22
_reflns_limit_h_min 0
_reflns_limit_k_max 12
_reflns_limit_k_min 0
_reflns_limit_l_max 12
_reflns_limit_l_min 0
_reflns_number_gt 1526
_reflns_number_total 2038
_reflns_threshold_expression I>2.0\s(I)
_oxford_diffrn_Wilson_B_factor 1.18
_oxford_diffrn_Wilson_scale 4.05
_oxford_refine_ls_r_factor_ref 0.0474
_oxford_refine_ls_scale 0.5136(17)
_oxford_reflns_number_all 2032
_oxford_reflns_threshold_expression_ref I>3.0\s(I)
_cod_data_source_file cg200332y_si_002.cif
_cod_data_source_block '[C~5~H~14~N~2~][Ga(HPO~4~)(PO~4~)]_Cmp-2a'
_cod_depositor_comments
;
The following automatic conversions were performed:

'_symmetry_cell_setting' value 'Orthorhombic' changed to
'orthorhombic' according to
/home/saulius/struct/CIF-dictionaries/cif_core.dic dictionary named
'cif_core.dic' version 2.4.1 from 2010-06-29.

Automatic conversion script
Id: cif_fix_values 1715 2011-07-08 13:25:40Z adriana 
;
_cod_original_sg_symbol_H-M 'P n n m '
_cod_original_formula_sum 'C5 H15 Ga1 N2 O8 P2'
_cod_database_code 4500813

loop_
_symmetry_equiv_pos_as_xyz
x,y,z
-x,-y,-z
-x+1/2,y+1/2,z+1/2
x+1/2,-y+1/2,-z+1/2
x+1/2,-y+1/2,z+1/2
-x+1/2,y+1/2,-z+1/2
-x,-y,z
x,y,-z

loop_
_atom_site_label
_atom_site_type_symbol
_atom_site_fract_x
_atom_site_fract_y
_atom_site_fract_z
_atom_site_U_iso_or_equiv
_atom_site_occupancy
_atom_site_adp_type
_atom_site_refinement_flags_posn
_atom_site_refinement_flags_adp
Ga1 Ga 0.5000 0.0000 0.24731(9) 0.0192 1.0000 Uani S T
P1 P 0.58697(10) -0.1610(2) 0.5000 0.0170 1.0000 Uani S T
P2 P 0.39286(10) -0.1530(2) 0.0000 0.0169 1.0000 Uani S T
O1 O 0.6472(3) -0.0301(6) 0.5000 0.0334 1.0000 Uani S T
O2 O 0.6383(3) -0.3108(6) 0.5000 0.0287 1.0000 Uani S T
O3 O 0.5275(2) -0.1651(4) 0.3610(4) 0.0247 1.0000 Uani . .
O4 O 0.4632(3) -0.2742(6) 0.0000 0.0301 1.0000 Uani S T
O5 O 0.3021(3) -0.2173(7) 0.0000 0.0391 1.0000 Uani S T
O6 O 0.4032(2) -0.0495(4) 0.1381(4) 0.0296 1.0000 Uani . .
N1 N 0.2271(4) -0.7207(6) 0.0000 0.0268 1.0000 Uani S T
N2 N 0.3909(4) -0.5582(7) 0.0000 0.0371 1.0000 Uani S T
C1 C 0.2836(4) -0.7156(6) 0.1362(7) 0.0359 1.0000 Uani . .
C2 C 0.3370(4) -0.5737(6) 0.1372(7) 0.0356 1.0000 Uani . .
C3 C 0.1668(7) -0.8498(11) 0.0000 0.0631 1.0000 Uani S T
H1 H 0.6996 -0.3075 0.5000 0.0500 1.0000 Uiso . .
H2 H 0.1940 -0.6314 0.0000 0.0250 1.0000 Uiso . .
H3 H 0.2443 -0.7174 0.2131 0.0482 1.0000 Uiso . .
H4 H 0.3226 -0.8013 0.1356 0.0481 1.0000 Uiso . .
H5 H 0.2973 -0.4885 0.1475 0.0483 1.0000 Uiso . .
H6 H 0.3784 -0.5791 0.2127 0.0483 1.0000 Uiso . .
H7 H 0.4292 -0.6414 0.0000 0.0366 1.0000 Uiso . .
H8 H 0.4242 -0.4685 0.0000 0.0366 1.0000 Uiso . .
H9 H 0.2004 -0.9393 0.0000 0.0824 1.0000 Uiso . .
H10 H 0.1264 -0.8418 0.0738 0.0824 1.0000 Uiso . .

loop_
_atom_site_aniso_label
_atom_site_aniso_U_11
_atom_site_aniso_U_22
_atom_site_aniso_U_33
_atom_site_aniso_U_23
_atom_site_aniso_U_13
_atom_site_aniso_U_12
Ga1 0.0224(3) 0.0205(3) 0.0148(3) 0.0000 0.0000 0.0030(3)
P1 0.0203(7) 0.0135(8) 0.0171(8) 0.0000 0.0000 -0.0002(7)
P2 0.0129(6) 0.0181(8) 0.0196(9) 0.0000 0.0000 -0.0010(7)
O1 0.026(2) 0.018(3) 0.057(4) 0.0000 0.0000 -0.003(2)
O2 0.026(2) 0.020(3) 0.040(3) 0.0000 0.0000 0.006(2)
O3 0.0382(17) 0.0172(16) 0.0186(17) 0.0014(14) -0.0075(14) -0.0003(14)
O4 0.024(2) 0.024(3) 0.043(3) 0.0000 0.0000 0.009(2)
O5 0.018(2) 0.039(3) 0.060(4) 0.0000 0.0000 -0.008(2)
O6 0.0262(16) 0.040(2) 0.0230(19) -0.0127(17) -0.0096(14) 0.0082(15)
N1 0.028(3) 0.013(3) 0.040(4) 0.0000 0.0000 0.007(2)
N2 0.030(3) 0.026(3) 0.055(5) 0.0000 0.0000 0.005(3)
C1 0.041(3) 0.031(3) 0.036(3) 0.008(3) 0.003(2) 0.008(2)
C2 0.041(3) 0.030(3) 0.036(3) -0.001(3) -0.010(3) 0.004(2)
C3 0.053(6) 0.027(5) 0.109(10) 0.0000 0.0000 -0.012(5)

loop_
_atom_type_symbol
_atom_type_scat_dispersion_real
_atom_type_scat_dispersion_imag
_atom_type_scat_Cromer_Mann_a1
_atom_type_scat_Cromer_Mann_b1
_atom_type_scat_Cromer_Mann_a2
_atom_type_scat_Cromer_Mann_b2
_atom_type_scat_Cromer_Mann_a3
_atom_type_scat_Cromer_Mann_b3
_atom_type_scat_Cromer_Mann_a4
_atom_type_scat_Cromer_Mann_b4
_atom_type_scat_Cromer_Mann_c
_atom_type_scat_source
C 0.0033 0.0016 2.3100 20.8439 1.0200 10.2075 1.5886 0.5687 0.8650 51.6512 0.2156 'International Tables Vol C 4.2.6.8 and 6.1.1.4'
H 0.0000 0.0000 0.4930 10.5109 0.3229 26.1257 0.1402 3.1424 0.0408 57.7998 0.0030 'International Tables Vol C 4.2.6.8 and 6.1.1.4'
Ga 0.2307 1.6083 15.2354 3.0669 6.7006 0.2412 4.3591 10.7805 2.9623 61.4135 1.7189 'International Tables Vol C 4.2.6.8 and 6.1.1.4'
N 0.0061 0.0033 12.2126 0.0057 3.1322 9.8933 2.0125 28.9975 1.1663 0.5826 -11.5290 'International Tables Vol C 4.2.6.8 and 6.1.1.4'
O 0.0106 0.0060 3.0485 13.2771 2.2868 5.7011 1.5463 0.3239 0.8670 32.9089 0.2508 'International Tables Vol C 4.2.6.8 and 6.1.1.4'
P 0.1023 0.0942 6.4345 1.9067 4.1791 27.1570 1.7800 0.5260 1.4908 68.1645 1.1149 'International Tables Vol C 4.2.6.8 and 6.1.1.4'

loop_
_geom_angle_atom_site_label_1
_geom_angle_site_symmetry_1
_geom_angle_atom_site_label_2
_geom_angle_atom_site_label_3
_geom_angle_site_symmetry_3
_geom_angle
_geom_angle_publ_flag
O3 7_655 Ga1 O6 7_655 106.60(16) yes
O3 7_655 Ga1 O3 . 112.7(2) yes
O6 7_655 Ga1 O3 . 108.14(15) yes
O3 7_655 Ga1 O6 . 108.14(15) yes
O6 7_655 Ga1 O6 . 114.8(2) yes
O3 . Ga1 O6 . 106.60(16) yes
O3 8_556 P1 O1 . 112.24(17) yes
O3 8_556 P1 O2 . 105.85(18) yes
O1 . P1 O2 . 112.0(3) yes
O3 8_556 P1 O3 . 108.3(3) yes
O1 . P1 O3 . 112.24(17) yes
O2 . P1 O3 . 105.85(18) yes
O6 8_555 P2 O4 . 110.75(17) yes
O6 8_555 P2 O5 . 108.84(19) yes
O4 . P2 O5 . 111.8(3) yes
O6 8_555 P2 O6 . 105.7(3) yes
O4 . P2 O6 . 110.75(17) yes
O5 . P2 O6 . 108.84(19) yes
P1 . O2 H1 . 118.3 no
Ga1 . O3 P1 . 124.2(2) yes
Ga1 . O6 P2 . 131.0(2) yes
C1 8_555 N1 C1 . 110.0(6) yes
C1 8_555 N1 C3 . 112.3(4) yes
C1 . N1 C3 . 112.3(4) yes
C1 8_555 N1 H2 . 106.2 no
C1 . N1 H2 . 106.2 no
C3 . N1 H2 . 109.5 no
C2 8_555 N2 C2 . 112.2(6) yes
C2 8_555 N2 H7 . 105.3 no
C2 . N2 H7 . 105.3 no
C2 8_555 N2 H8 . 111.8 no
C2 . N2 H8 . 111.8 no
H7 . N2 H8 . 109.9 no
N1 . C1 C2 . 109.8(5) yes
N1 . C1 H3 . 104.2 no
C2 . C1 H3 . 111.1 no
N1 . C1 H4 . 108.7 no
C2 . C1 H4 . 109.9 no
H3 . C1 H4 . 112.9 no
C1 . C2 N2 . 111.7(5) yes
C1 . C2 H5 . 109.2 no
N2 . C2 H5 . 110.1 no
C1 . C2 H6 . 109.0 no
N2 . C2 H6 . 103.9 no
H5 . C2 H6 . 112.9 no
N1 . C3 H10 8_555 111.0 no
N1 . C3 H9 . 109.2 no
H10 8_555 C3 H9 . 115.4 no
N1 . C3 H10 . 111.0 no
H10 8_555 C3 H10 . 94.1 no
H9 . C3 H10 . 115.4 no

loop_
_geom_bond_atom_site_label_1
_geom_bond_atom_site_label_2
_geom_bond_site_symmetry_2
_geom_bond_distance
_geom_bond_publ_flag
Ga1 O3 7_655 1.843(3) yes
Ga1 O6 7_655 1.818(3) yes
Ga1 O3 . 1.843(3) yes
Ga1 O6 . 1.818(3) yes
P1 O3 8_556 1.538(3) yes
P1 O1 . 1.485(5) yes
P1 O2 . 1.549(5) yes
P1 O3 . 1.538(3) yes
P2 O6 8_555 1.555(4) yes
P2 O4 . 1.520(5) yes
P2 O5 . 1.490(5) yes
P2 O6 . 1.555(4) yes
O2 H1 . 0.929 no
N1 C1 8_555 1.492(7) yes
N1 C1 . 1.492(7) yes
N1 C3 . 1.472(11) yes
N1 H2 . 0.944 no
N2 C2 8_555 1.484(7) yes
N2 C2 . 1.484(7) yes
N2 H7 . 0.943 no
N2 H8 . 0.948 no
C1 C2 . 1.505(8) yes
C1 H3 . 0.912 no
C1 H4 . 0.967 no
C2 H5 . 0.975 no
C2 H6 . 0.924 no
C3 H10 8_555 0.905 no
C3 H9 . 0.949 no
C3 H10 . 0.905 no

loop_
_geom_hbond_atom_site_label_D
_geom_hbond_atom_site_label_H
_geom_hbond_atom_site_label_A
_geom_hbond_site_symmetry_A
_geom_hbond_angle_DHA
_geom_hbond_distance_DH
_geom_hbond_distance_HA
_geom_hbond_distance_DA
_geom_hbond_publ_flag
O2 H1 O5 4_545 174 0.93 1.57 2.493(9) yes
N1 H2 O1 4_445 174 0.94 1.61 2.549(9) yes
C1 H4 O6 1_545 171 0.97 2.53 3.493(9) yes
N2 H7 O4 2_645 153 0.94 1.80 2.670(9) yes
N2 H8 O4 . 167 0.95 1.84 2.766(9) yes
C3 H9 O2 4_435 125 0.95 2.43 3.067(9) yes
